data_7207843
loop_
_publ_author_name
'Qiao, Yong-Zhen'
'Fu, Wen-Zhen'
'Yue, Jun-Ming'
'Liu, Xiu-Cun'
'Niu, Yun-Yin'
'Hou, Hong-Wei'

_publ_section_title
;
 Role of cooperative templates in the self-assembly process of microporous
 structures: syntheses and characterization of 12 new silver
 halide/thiocyanate supramolecular polymers
;
_journal_issue 9
_journal_name_full CrystEngComm
_journal_page_first 3241
_journal_paper_doi 10.1039/c2ce06687d
_journal_volume 14
_journal_year 2012
_chemical_formula_sum 'C17 H24 Ag2 I4 N2'
_chemical_formula_weight 979.72
_chemical_name_systematic
;
?
;
_space_group_IT_number 70
_symmetry_space_group_name_Hall '-F 2uv 2vw'
_symmetry_space_group_name_H-M 'F d d d :2'
_atom_sites_solution_hydrogens geom
_atom_sites_solution_primary direct
_atom_sites_solution_secondary difmap
_audit_creation_method SHELXL-97
_cell_angle_alpha 90.00
_cell_angle_beta 90.00
_cell_angle_gamma 90.00
_cell_formula_units_Z 16
_cell_length_a 14.0772(11)
_cell_length_b 21.7338(18)
_cell_length_c 31.559(3)
_cell_measurement_temperature 100(2)
_cell_volume 9655.5(14)
_computing_structure_refinement 'SHELXL-97 (Sheldrick, 1997)'
_computing_structure_solution 'SHELXS-97 (Sheldrick, 1990)'
_diffrn_ambient_temperature 100(2)
_diffrn_measured_fraction_theta_full 1.000
_diffrn_measured_fraction_theta_max 1.000
_diffrn_radiation_monochromator graphite
_diffrn_radiation_source 'fine-focus sealed tube'
_diffrn_radiation_type MoK\a
_diffrn_radiation_wavelength 0.71073
_diffrn_reflns_av_R_equivalents 0.0473
_diffrn_reflns_av_sigmaI/netI 0.0287
_diffrn_reflns_limit_h_max 18
_diffrn_reflns_limit_h_min -18
_diffrn_reflns_limit_k_max 28
_diffrn_reflns_limit_k_min -28
_diffrn_reflns_limit_l_max 40
_diffrn_reflns_limit_l_min -36
_diffrn_reflns_number 21780
_diffrn_reflns_theta_full 27.49
_diffrn_reflns_theta_max 27.49
_diffrn_reflns_theta_min 1.84
_exptl_absorpt_coefficient_mu 6.743
_exptl_absorpt_correction_T_max 0.7292
_exptl_absorpt_correction_T_min 0.3457
_exptl_crystal_colour yellow
_exptl_crystal_density_diffrn 2.696
_exptl_crystal_density_method 'not measured'
_exptl_crystal_description block
_exptl_crystal_F_000 7136
_exptl_crystal_size_max 0.20
_exptl_crystal_size_mid 0.05
_exptl_crystal_size_min 0.05
_refine_diff_density_max 1.808
_refine_diff_density_min -1.007
_refine_diff_density_rms 0.179
_refine_ls_extinction_method none
_refine_ls_goodness_of_fit_ref 1.074
_refine_ls_hydrogen_treatment mixed
_refine_ls_matrix_type full
_refine_ls_number_parameters 116
_refine_ls_number_reflns 2783
_refine_ls_number_restraints 0
_refine_ls_restrained_S_all 1.074
_refine_ls_R_factor_all 0.0530
_refine_ls_R_factor_gt 0.0275
_refine_ls_shift/su_max 0.002
_refine_ls_shift/su_mean 0.000
_refine_ls_structure_factor_coef Fsqd
_refine_ls_weighting_details 'calc w=1/[\s^2^(Fo^2^)+(0.0403P)^2^+46.9516P] where P=(Fo^2^+2Fc^2^)/3'
_refine_ls_weighting_scheme calc
_refine_ls_wR_factor_gt 0.0661
_refine_ls_wR_factor_ref 0.0844
_reflns_number_gt 1936
_reflns_number_total 2783
_reflns_threshold_expression >2sigma(I)
_cod_data_source_file c2ce06687d.txt
_cod_data_source_block ag
_cod_original_cell_volume 9655.4(14)
_cod_database_code 7207843

loop_
_symmetry_equiv_pos_as_xyz
'x, y, z'
'-x+3/4, -y+3/4, z'
'-x+3/4, y, -z+3/4'
'x, -y+3/4, -z+3/4'
'x, y+1/2, z+1/2'
'-x+3/4, -y+5/4, z+1/2'
'-x+3/4, y+1/2, -z+5/4'
'x, -y+5/4, -z+5/4'
'x+1/2, y, z+1/2'
'-x+5/4, -y+3/4, z+1/2'
'-x+5/4, y, -z+5/4'
'x+1/2, -y+3/4, -z+5/4'
'x+1/2, y+1/2, z'
'-x+5/4, -y+5/4, z'
'-x+5/4, y+1/2, -z+3/4'
'x+1/2, -y+5/4, -z+3/4'
'-x, -y, -z'
'x-3/4, y-3/4, -z'
'x-3/4, -y, z-3/4'
'-x, y-3/4, z-3/4'
'-x, -y+1/2, -z+1/2'
'x-3/4, y-1/4, -z+1/2'
'x-3/4, -y+1/2, z-1/4'
'-x, y-1/4, z-1/4'
'-x+1/2, -y, -z+1/2'
'x-1/4, y-3/4, -z+1/2'
'x-1/4, -y, z-1/4'
'-x+1/2, y-3/4, z-1/4'
'-x+1/2, -y+1/2, -z'
'x-1/4, y-1/4, -z'
'x-1/4, -y+1/2, z-3/4'
'-x+1/2, y-1/4, z-3/4'

loop_
_atom_site_label
_atom_site_type_symbol
_atom_site_fract_x
_atom_site_fract_y
_atom_site_fract_z
_atom_site_U_iso_or_equiv
_atom_site_adp_type
_atom_site_occupancy
_atom_site_symmetry_multiplicity
_atom_site_calc_flag
_atom_site_refinement_flags
I1 I 0.75282(2) 0.687055(17) 0.069205(12) 0.02455(12) Uani 1 1 d .
I2 I 1.00271(2) 0.542158(17) 0.080025(12) 0.02624(12) Uani 1 1 d .
Ag1 Ag 0.6250 0.6250 0.1250 0.0257(2) Uani 1 4 d S
Ag2 Ag 0.88161(4) 0.6250 0.1250 0.02778(19) Uani 1 2 d S
Ag3 Ag 1.1250 0.6250 0.1250 0.0286(2) Uani 1 4 d S
N1 N 0.4801(3) 0.7648(2) 0.01855(16) 0.0262(11) Uani 1 1 d .
C1 C 0.5008(3) 0.7543(3) 0.0592(2) 0.0280(13) Uani 1 1 d .
H1 H 0.5008 0.7134 0.0699 0.034 Uiso 1 1 calc R
C2 C 0.5223(4) 0.8029(3) 0.0860(2) 0.0314(14) Uani 1 1 d .
H2 H 0.5373 0.7957 0.1149 0.038 Uiso 1 1 calc R
C3 C 0.5217(3) 0.8621(3) 0.0698(2) 0.0297(14) Uani 1 1 d .
H3 H 0.5357 0.8961 0.0877 0.036 Uiso 1 1 calc R
C4 C 0.5007(4) 0.8715(3) 0.02747(19) 0.0287(13) Uani 1 1 d .
H4 H 0.5002 0.9119 0.0160 0.034 Uiso 1 1 calc R
C5 C 0.4807(3) 0.8225(3) 0.0025(2) 0.0310(14) Uani 1 1 d .
H5 H 0.4670 0.8287 -0.0266 0.037 Uiso 1 1 calc R
C6 C 0.4610(4) 0.7116(3) -0.00995(19) 0.0290(13) Uani 1 1 d .
H6A H 0.4127 0.7232 -0.0313 0.035 Uiso 1 1 calc R
H6B H 0.4358 0.6767 0.0068 0.035 Uiso 1 1 calc R
C7 C 0.5515(4) 0.6926(3) -0.0319(2) 0.0336(15) Uani 1 1 d .
H7A H 0.5993 0.6809 -0.0104 0.040 Uiso 1 1 calc R
H7B H 0.5769 0.7280 -0.0481 0.040 Uiso 1 1 calc R
C8 C 0.5357(4) 0.6384(3) -0.06217(19) 0.0298(14) Uani 1 1 d .
H8A H 0.5185 0.6014 -0.0456 0.036 Uiso 1 1 calc R
H8B H 0.4823 0.6480 -0.0815 0.036 Uiso 1 1 calc R
C9 C 0.6250 0.6250 -0.0883(3) 0.033(2) Uani 1 2 d S
H9A H 0.6378 0.6608 -0.1069 0.039 Uiso 0.50 1 calc PR
H9B H 0.6122 0.5892 -0.1069 0.039 Uiso 0.50 1 calc PR

loop_
_atom_site_aniso_label
_atom_site_aniso_U_11
_atom_site_aniso_U_22
_atom_site_aniso_U_33
_atom_site_aniso_U_23
_atom_site_aniso_U_13
_atom_site_aniso_U_12
I1 0.02027(17) 0.0268(2) 0.0266(2) 0.00083(15) 0.00004(14) -0.00207(14)
I2 0.02022(17) 0.0287(2) 0.0299(2) -0.00480(16) 0.00069(14) 0.00070(14)
Ag1 0.0220(4) 0.0284(5) 0.0267(6) 0.000 0.000 0.000
Ag2 0.0248(3) 0.0306(5) 0.0279(5) -0.0044(3) 0.000 0.000
Ag3 0.0303(4) 0.0281(5) 0.0273(6) 0.000 0.000 0.000
N1 0.020(2) 0.029(3) 0.030(3) 0.001(2) 0.0027(19) -0.0018(19)
C1 0.018(2) 0.029(3) 0.037(3) 0.010(3) 0.003(2) 0.002(2)
C2 0.026(3) 0.037(4) 0.031(3) 0.008(3) 0.003(2) 0.002(2)
C3 0.021(2) 0.028(3) 0.040(4) -0.005(3) 0.005(2) 0.000(2)
C4 0.023(2) 0.028(3) 0.035(3) 0.006(3) -0.001(2) -0.004(2)
C5 0.020(2) 0.033(3) 0.041(4) 0.004(3) -0.004(2) -0.001(2)
C6 0.021(3) 0.035(3) 0.030(3) 0.002(3) -0.005(2) -0.002(2)
C7 0.023(3) 0.039(4) 0.039(4) 0.003(3) 0.003(2) -0.008(2)
C8 0.022(2) 0.041(4) 0.026(3) 0.000(3) -0.001(2) 0.001(2)
C9 0.024(4) 0.055(6) 0.019(5) 0.000 0.000 -0.001(4)

loop_
_atom_type_symbol
_atom_type_description
_atom_type_scat_dispersion_real
_atom_type_scat_dispersion_imag
_atom_type_scat_source
C C 0.0033 0.0016 'International Tables Vol C Tables 4.2.6.8 and 6.1.1.4'
H H 0.0000 0.0000 'International Tables Vol C Tables 4.2.6.8 and 6.1.1.4'
N N 0.0061 0.0033 'International Tables Vol C Tables 4.2.6.8 and 6.1.1.4'
Ag Ag -0.8971 1.1015 'International Tables Vol C Tables 4.2.6.8 and 6.1.1.4'
I I -0.4742 1.8119 'International Tables Vol C Tables 4.2.6.8 and 6.1.1.4'

loop_
_geom_angle_atom_site_label_1
_geom_angle_atom_site_label_2
_geom_angle_atom_site_label_3
_geom_angle
_geom_angle_site_symmetry_1
_geom_angle_site_symmetry_3
Ag1 I1 Ag2 78.313(14) . .
Ag2 I2 Ag3 73.536(13) . .
I1 Ag1 I1 103.876(15) 14 .
I1 Ag1 I1 101.896(15) 14 11_554
I1 Ag1 I1 123.644(16) . 11_554
I1 Ag1 I1 123.644(16) 14 8_554
I1 Ag1 I1 101.896(15) . 8_554
I1 Ag1 I1 103.876(15) 11_554 8_554
I2 Ag2 I2 106.73(2) 8_554 .
I2 Ag2 I1 112.724(12) 8_554 .
I2 Ag2 I1 111.651(12) . .
I2 Ag2 I1 111.651(11) 8_554 8_554
I2 Ag2 I1 112.724(12) . 8_554
I1 Ag2 I1 101.48(2) . 8_554
I2 Ag3 I2 120.654(16) . 14_655
I2 Ag3 I2 106.194(14) . 8_554
I2 Ag3 I2 102.196(16) 14_655 8_554
I2 Ag3 I2 102.196(16) . 11_654
I2 Ag3 I2 106.194(15) 14_655 11_654
I2 Ag3 I2 120.654(16) 8_554 11_654
C1 N1 C5 121.0(5) . .
C1 N1 C6 119.2(5) . .
C5 N1 C6 119.7(5) . .
N1 C1 C2 120.2(6) . .
C3 C2 C1 118.9(6) . .
C2 C3 C4 119.6(6) . .
C5 C4 C3 119.4(6) . .
N1 C5 C4 120.9(6) . .
N1 C6 C7 109.8(4) . .
C6 C7 C8 112.0(5) . .
C9 C8 C7 111.3(4) . .
C8 C9 C8 114.7(7) . 14

loop_
_geom_bond_atom_site_label_1
_geom_bond_atom_site_label_2
_geom_bond_distance
_geom_bond_site_symmetry_2
I1 Ag1 2.8561(4) .
I1 Ag2 2.8646(5) .
I2 Ag2 2.8570(5) .
I2 Ag3 2.8670(4) .
Ag1 I1 2.8561(4) 14
Ag1 I1 2.8561(4) 11_554
Ag1 I1 2.8561(4) 8_554
Ag2 I2 2.8570(5) 8_554
Ag2 I1 2.8646(5) 8_554
Ag3 I2 2.8670(4) 14_655
Ag3 I2 2.8670(4) 8_554
Ag3 I2 2.8670(4) 11_654
N1 C1 1.336(8) .
N1 C5 1.353(8) .
N1 C6 1.488(8) .
C1 C2 1.385(9) .
C2 C3 1.383(8) .
C3 C4 1.384(9) .
C4 C5 1.353(9) .
C6 C7 1.508(8) .
C7 C8 1.532(8) .
C8 C9 1.532(7) .
C9 C8 1.532(7) 14
